data_4083693
loop_
_publ_author_name
'Hao, Peng'
'Zhang, Shu'
'Sun, Wen-Hua'
'Shi, Qisong'
'Adewuyi, Sherrif'
'Lu, Xiaoming'
'Li, Peizhou'

_publ_section_title
;
 Synthesis, Characterization and Ethylene Oligomerization Studies of
 Nickel Complexes Bearing 2-Benzimidazolylpyridine Derivatives
;
_journal_issue 9
_journal_name_full Organometallics
_journal_page_first 2439
_journal_paper_doi 10.1021/om070049e
_journal_volume 26
_journal_year 2007
_chemical_formula_sum 'C16 H21 Cl2 N3 Ni O2'
_chemical_formula_weight 416.97
_chemical_name_systematic
;
[2-(1-methyl-2-benzoimidazole)-6-methylpyridine]dichloronickel
;
_space_group_IT_number 2
_symmetry_cell_setting triclinic
_symmetry_space_group_name_Hall '-P 1'
_symmetry_space_group_name_H-M 'P -1'
_atom_sites_solution_hydrogens geom
_atom_sites_solution_primary direct
_atom_sites_solution_secondary difmap
_audit_creation_method SHELXL-97
_cell_angle_alpha 62.3650(10)
_cell_angle_beta 69.4580(10)
_cell_angle_gamma 63.2600(10)
_cell_formula_units_Z 2
_cell_length_a 9.9010(2)
_cell_length_b 10.8544(2)
_cell_length_c 11.0362(2)
_cell_measurement_reflns_used 716
_cell_measurement_temperature 293(2)
_cell_measurement_theta_max 28.37
_cell_measurement_theta_min 2.12
_cell_volume 923.10(3)
_computing_cell_refinement 'Siemens SMART & SAINT'
_computing_data_collection 'Siemens SMART'
_computing_data_reduction 'Siemens XPREP'
_computing_molecular_graphics 'Bruker SHELXTL'
_computing_publication_material 'Bruker SHELXTL'
_computing_structure_refinement 'Siemens SHELXTL'
_computing_structure_solution 'Siemens SHELXTL'
_diffrn_ambient_temperature 293(2)
_diffrn_measured_fraction_theta_full 0.992
_diffrn_measured_fraction_theta_max 0.992
_diffrn_measurement_device_type 'Bruker P4'
_diffrn_measurement_method '\w scans'
_diffrn_radiation_monochromator graphite
_diffrn_radiation_source 'fine-focus sealed tube'
_diffrn_radiation_type MoK\a
_diffrn_radiation_wavelength 0.71073
_diffrn_reflns_av_R_equivalents 0.0254
_diffrn_reflns_av_sigmaI/netI 0.0289
_diffrn_reflns_limit_h_max 10
_diffrn_reflns_limit_h_min -13
_diffrn_reflns_limit_k_max 14
_diffrn_reflns_limit_k_min -14
_diffrn_reflns_limit_l_max 14
_diffrn_reflns_limit_l_min -14
_diffrn_reflns_number 14501
_diffrn_reflns_theta_full 28.37
_diffrn_reflns_theta_max 28.37
_diffrn_reflns_theta_min 2.12
_diffrn_standards_decay_% none
_diffrn_standards_interval_count none
_diffrn_standards_interval_time none
_diffrn_standards_number none
_exptl_absorpt_coefficient_mu 1.353
_exptl_absorpt_correction_T_max 0.8765
_exptl_absorpt_correction_T_min 0.6002
_exptl_absorpt_correction_type empirical
_exptl_absorpt_process_details 'SADABS (Sheldrick, 1996)'
_exptl_crystal_colour green
_exptl_crystal_density_diffrn 1.500
_exptl_crystal_density_method 'not measured'
_exptl_crystal_description block
_exptl_crystal_F_000 432
_exptl_crystal_size_max 0.42
_exptl_crystal_size_mid 0.32
_exptl_crystal_size_min 0.10
_refine_diff_density_max 0.455
_refine_diff_density_min -0.390
_refine_diff_density_rms 0.060
_refine_ls_extinction_method none
_refine_ls_goodness_of_fit_ref 1.123
_refine_ls_hydrogen_treatment mixed
_refine_ls_matrix_type full
_refine_ls_number_parameters 225
_refine_ls_number_reflns 4582
_refine_ls_number_restraints 0
_refine_ls_restrained_S_all 1.123
_refine_ls_R_factor_gt 0.0333
_refine_ls_shift/su_max 0.001
_refine_ls_shift/su_mean 0.000
_refine_ls_structure_factor_coef Fsqd
_refine_ls_weighting_details 'calc w=1/[\s^2^(Fo^2^)+(0.0534P)^2^+0.1583P] where P=(Fo^2^+2Fc^2^)/3'
_refine_ls_weighting_scheme calc
_refine_ls_wR_factor_gt 0.0990
_refine_ls_wR_factor_ref 0.1028
_reflns_number_gt 3566
_reflns_number_total 4582
_reflns_threshold_expression >2sigma(I)
_cod_data_source_file om070049esi20070118_011004.cif
_cod_data_source_block Me-PBID-MeNiCl2
_cod_depositor_comments
;
The following automatic conversions were performed:

'_symmetry_cell_setting' value 'Triclinic' changed to 'triclinic'
according to
/usr/data/users/saulius/automatic-downloads/retrospective/ACS/lib/dictionaries/cif_core.dic
dictionary named 'cif_core.dic' version 2.4.2 from 2011-04-26.

Automatic conversion script
Id: cif_fix_values 2281 2013-09-26 08:29:07Z andrius 
;
_cod_original_sg_symbol_H-M P-1
_cod_database_code 4083693
_refine_ls_r_factor_ref 0.0450

loop_
_symmetry_equiv_pos_as_xyz
'x, y, z'
'-x, -y, -z'

loop_
_atom_site_label
_atom_site_type_symbol
_atom_site_fract_x
_atom_site_fract_y
_atom_site_fract_z
_atom_site_U_iso_or_equiv
_atom_site_adp_type
_atom_site_occupancy
_atom_site_symmetry_multiplicity
_atom_site_calc_flag
_atom_site_refinement_flags
Ni Ni 0.22505(3) 0.68526(3) 0.34370(2) 0.03052(10) Uani 1 1 d .
Cl2 Cl 0.38611(6) 0.73955(6) 0.41552(5) 0.03881(14) Uani 1 1 d .
Cl1 Cl 0.04646(7) 0.63254(6) 0.29194(6) 0.04421(15) Uani 1 1 d .
N3 N 0.3403(2) 0.97551(18) -0.04436(16) 0.0330(4) Uani 1 1 d .
N1 N 0.32478(19) 0.77148(18) 0.13986(16) 0.0306(4) Uani 1 1 d .
N2 N 0.0649(2) 0.91739(19) 0.27874(17) 0.0333(4) Uani 1 1 d .
C1 C 0.4670(2) 0.7356(2) 0.0575(2) 0.0332(4) Uani 1 1 d .
C6 C 0.4790(2) 0.8636(2) -0.0590(2) 0.0354(5) Uani 1 1 d .
C7 C 0.2534(2) 0.9145(2) 0.07655(19) 0.0309(4) Uani 1 1 d .
C8 C 0.0988(2) 0.9904(2) 0.1399(2) 0.0310(4) Uani 1 1 d .
C12 C -0.0728(3) 0.9777(2) 0.3477(2) 0.0410(5) Uani 1 1 d .
C5 C 0.6115(3) 0.8642(3) -0.1585(2) 0.0457(6) Uani 1 1 d .
H5A H 0.6182 0.9501 -0.2341 0.055 Uiso 1 1 calc R
C2 C 0.5907(3) 0.6016(2) 0.0729(2) 0.0435(5) Uani 1 1 d .
H2A H 0.5843 0.5149 0.1474 0.052 Uiso 1 1 calc R
C9 C -0.0053(3) 1.1183(2) 0.0661(2) 0.0402(5) Uani 1 1 d .
H9A H 0.0207 1.1640 -0.0295 0.048 Uiso 1 1 calc R
C14 C 0.3064(3) 1.1308(2) -0.1413(2) 0.0475(6) Uani 1 1 d .
H14A H 0.2039 1.1889 -0.1111 0.071 Uiso 1 1 calc R
H14B H 0.3151 1.1359 -0.2328 0.071 Uiso 1 1 calc R
H14C H 0.3783 1.1688 -0.1433 0.071 Uiso 1 1 calc R
C3 C 0.7222(3) 0.6029(3) -0.0266(3) 0.0527(6) Uani 1 1 d .
H3A H 0.8065 0.5155 -0.0182 0.063 Uiso 1 1 calc R
C4 C 0.7321(3) 0.7327(3) -0.1402(3) 0.0535(7) Uani 1 1 d .
H4A H 0.8230 0.7293 -0.2049 0.064 Uiso 1 1 calc R
C10 C -0.1494(3) 1.1772(3) 0.1376(3) 0.0501(6) Uani 1 1 d .
H10A H -0.2228 1.2618 0.0904 0.060 Uiso 1 1 calc R
C11 C -0.1814(3) 1.1084(3) 0.2787(3) 0.0513(6) Uani 1 1 d .
H11A H -0.2757 1.1488 0.3288 0.062 Uiso 1 1 calc R
C13 C -0.1090(3) 0.9023(3) 0.5022(3) 0.0620(8) Uani 1 1 d .
H13A H -0.0229 0.8146 0.5331 0.093 Uiso 1 1 calc R
H13B H -0.1977 0.8756 0.5258 0.093 Uiso 1 1 calc R
H13C H -0.1295 0.9684 0.5467 0.093 Uiso 1 1 calc R
O2 O 0.1274(2) 0.59252(18) 0.55342(15) 0.0431(4) Uani 1 1 d .
O1 O 0.3899(2) 0.46928(17) 0.37192(17) 0.0413(4) Uani 1 1 d .
C16 C 0.1861(3) 0.5410(3) 0.6759(2) 0.0476(6) Uani 1 1 d .
H16A H 0.1151 0.5049 0.7563 0.071 Uiso 1 1 calc R
H16B H 0.1992 0.6210 0.6805 0.071 Uiso 1 1 calc R
H16C H 0.2834 0.4623 0.6733 0.071 Uiso 1 1 calc R
C15 C 0.3605(4) 0.3456(3) 0.3866(4) 0.0786(11) Uani 1 1 d .
H15A H 0.4531 0.2604 0.3978 0.118 Uiso 1 1 calc R
H15B H 0.3263 0.3676 0.3052 0.118 Uiso 1 1 calc R
H15C H 0.2824 0.3255 0.4668 0.118 Uiso 1 1 calc R
H17 H 0.453(4) 0.443(3) 0.414(3) 0.064(10) Uiso 1 1 d .
H18 H 0.064(4) 0.542(4) 0.574(4) 0.087(11) Uiso 1 1 d .

loop_
_atom_site_aniso_label
_atom_site_aniso_U_11
_atom_site_aniso_U_22
_atom_site_aniso_U_33
_atom_site_aniso_U_23
_atom_site_aniso_U_13
_atom_site_aniso_U_12
Ni 0.03299(16) 0.02941(15) 0.02431(15) 0.00021(10) -0.00672(10) -0.01613(11)
Cl2 0.0417(3) 0.0377(3) 0.0375(3) -0.0038(2) -0.0128(2) -0.0203(2)
Cl1 0.0492(3) 0.0450(3) 0.0390(3) 0.0040(2) -0.0191(2) -0.0286(3)
N3 0.0357(9) 0.0308(8) 0.0234(8) -0.0013(7) -0.0029(7) -0.0149(7)
N1 0.0336(8) 0.0281(8) 0.0242(8) -0.0026(6) -0.0051(7) -0.0133(7)
N2 0.0357(9) 0.0324(9) 0.0266(8) -0.0037(7) -0.0049(7) -0.0155(7)
C1 0.0359(10) 0.0333(10) 0.0257(9) -0.0061(8) -0.0046(8) -0.0136(8)
C6 0.0396(11) 0.0358(11) 0.0270(10) -0.0056(8) -0.0046(8) -0.0170(9)
C7 0.0363(11) 0.0300(10) 0.0235(9) -0.0015(8) -0.0078(8) -0.0159(8)
C8 0.0354(10) 0.0304(9) 0.0272(10) -0.0064(8) -0.0054(8) -0.0160(8)
C12 0.0410(12) 0.0377(11) 0.0354(11) -0.0110(9) 0.0007(9) -0.0146(10)
C5 0.0484(13) 0.0481(13) 0.0287(11) -0.0057(10) 0.0010(10) -0.0215(11)
C2 0.0453(13) 0.0350(11) 0.0372(12) -0.0067(9) -0.0044(10) -0.0123(10)
C9 0.0438(12) 0.0331(11) 0.0359(11) -0.0052(9) -0.0098(10) -0.0127(9)
C14 0.0498(14) 0.0340(11) 0.0376(12) 0.0050(9) -0.0044(10) -0.0187(10)
C3 0.0437(13) 0.0453(13) 0.0484(14) -0.0157(11) 0.0006(11) -0.0068(11)
C4 0.0452(14) 0.0605(15) 0.0381(13) -0.0157(12) 0.0071(11) -0.0181(12)
C10 0.0440(13) 0.0367(12) 0.0559(15) -0.0106(11) -0.0142(11) -0.0056(10)
C11 0.0420(13) 0.0441(13) 0.0528(15) -0.0178(12) -0.0012(11) -0.0081(11)
C13 0.0604(17) 0.0536(15) 0.0410(14) -0.0112(12) 0.0117(12) -0.0164(13)
O2 0.0552(10) 0.0490(9) 0.0270(8) 0.0016(7) -0.0088(7) -0.0347(8)
O1 0.0467(9) 0.0329(8) 0.0443(9) -0.0051(7) -0.0201(8) -0.0141(7)
C16 0.0606(15) 0.0521(14) 0.0294(11) -0.0019(10) -0.0106(11) -0.0306(12)
C15 0.077(2) 0.0436(15) 0.136(3) -0.0346(18) -0.055(2) -0.0087(14)

loop_
_atom_type_symbol
_atom_type_description
_atom_type_scat_dispersion_real
_atom_type_scat_dispersion_imag
_atom_type_scat_source
C C 0.0033 0.0016 'International Tables Vol C Tables 4.2.6.8 and 6.1.1.4'
H H 0.0000 0.0000 'International Tables Vol C Tables 4.2.6.8 and 6.1.1.4'
N N 0.0061 0.0033 'International Tables Vol C Tables 4.2.6.8 and 6.1.1.4'
O O 0.0106 0.0060 'International Tables Vol C Tables 4.2.6.8 and 6.1.1.4'
Cl Cl 0.1484 0.1585 'International Tables Vol C Tables 4.2.6.8 and 6.1.1.4'
Ni Ni 0.3393 1.1124 'International Tables Vol C Tables 4.2.6.8 and 6.1.1.4'

loop_
_geom_angle_atom_site_label_1
_geom_angle_atom_site_label_2
_geom_angle_atom_site_label_3
_geom_angle
N1 Ni O2 178.69(7)
N1 Ni O1 93.10(6)
O2 Ni O1 85.63(7)
N1 Ni N2 78.35(6)
O2 Ni N2 102.93(6)
O1 Ni N2 170.96(6)
N1 Ni Cl2 89.75(5)
O2 Ni Cl2 89.89(5)
O1 Ni Cl2 89.20(5)
N2 Ni Cl2 93.66(5)
N1 Ni Cl1 95.23(5)
O2 Ni Cl1 85.17(5)
O1 Ni Cl1 92.94(5)
N2 Ni Cl1 85.00(5)
Cl2 Ni Cl1 174.46(2)
C7 N3 C6 106.75(16)
C7 N3 C14 129.42(18)
C6 N3 C14 123.71(17)
C7 N1 C1 106.08(16)
C7 N1 Ni 114.11(13)
C1 N1 Ni 137.13(13)
C12 N2 C8 118.05(17)
C12 N2 Ni 128.42(14)
C8 N2 Ni 111.30(13)
N1 C1 C2 131.45(19)
N1 C1 C6 108.89(17)
C2 C1 C6 119.7(2)
N3 C6 C5 131.6(2)
N3 C6 C1 105.78(18)
C5 C6 C1 122.5(2)
N1 C7 N3 112.49(17)
N1 C7 C8 120.23(17)
N3 C7 C8 127.26(17)
N2 C8 C9 122.85(19)
N2 C8 C7 112.96(16)
C9 C8 C7 124.11(18)
N2 C12 C11 121.4(2)
N2 C12 C13 118.7(2)
C11 C12 C13 119.9(2)
C4 C5 C6 116.9(2)
C4 C5 H5A 121.6
C6 C5 H5A 121.6
C3 C2 C1 117.5(2)
C3 C2 H2A 121.2
C1 C2 H2A 121.2
C8 C9 C10 118.6(2)
C8 C9 H9A 120.7
C10 C9 H9A 120.7
N3 C14 H14A 109.5
N3 C14 H14B 109.5
H14A C14 H14B 109.5
N3 C14 H14C 109.5
H14A C14 H14C 109.5
H14B C14 H14C 109.5
C2 C3 C4 121.6(2)
C2 C3 H3A 119.2
C4 C3 H3A 119.2
C5 C4 C3 121.8(2)
C5 C4 H4A 119.1
C3 C4 H4A 119.1
C11 C10 C9 118.7(2)
C11 C10 H10A 120.6
C9 C10 H10A 120.6
C10 C11 C12 120.2(2)
C10 C11 H11A 119.9
C12 C11 H11A 119.9
C12 C13 H13A 109.5
C12 C13 H13B 109.5
H13A C13 H13B 109.5
C12 C13 H13C 109.5
H13A C13 H13C 109.5
H13B C13 H13C 109.5
C16 O2 Ni 128.95(15)
C16 O2 H18 107(2)
Ni O2 H18 119(2)
C15 O1 Ni 125.06(16)
C15 O1 H17 110(2)
Ni O1 H17 117(2)
O2 C16 H16A 109.5
O2 C16 H16B 109.5
H16A C16 H16B 109.5
O2 C16 H16C 109.5
H16A C16 H16C 109.5
H16B C16 H16C 109.5
O1 C15 H15A 109.5
O1 C15 H15B 109.5
H15A C15 H15B 109.5
O1 C15 H15C 109.5
H15A C15 H15C 109.5
H15B C15 H15C 109.5

loop_
_geom_bond_atom_site_label_1
_geom_bond_atom_site_label_2
_geom_bond_distance
Ni N1 2.0571(16)
Ni O2 2.1093(15)
Ni O1 2.1198(16)
Ni N2 2.2144(17)
Ni Cl2 2.3841(6)
Ni Cl1 2.3880(6)
N3 C7 1.359(2)
N3 C6 1.383(3)
N3 C14 1.473(2)
N1 C7 1.323(2)
N1 C1 1.378(3)
N2 C12 1.341(3)
N2 C8 1.357(2)
C1 C2 1.399(3)
C1 C6 1.407(3)
C6 C5 1.384(3)
C7 C8 1.469(3)
C8 C9 1.380(3)
C12 C11 1.395(3)
C12 C13 1.499(3)
C5 C4 1.369(3)
C5 H5A 0.9300
C2 C3 1.379(3)
C2 H2A 0.9300
C9 C10 1.387(3)
C9 H9A 0.9300
C14 H14A 0.9600
C14 H14B 0.9600
C14 H14C 0.9600
C3 C4 1.402(4)
C3 H3A 0.9300
C4 H4A 0.9300
C10 C11 1.368(3)
C10 H10A 0.9300
C11 H11A 0.9300
C13 H13A 0.9600
C13 H13B 0.9600
C13 H13C 0.9600
O2 C16 1.426(3)
O2 H18 0.91(4)
O1 C15 1.424(3)
O1 H17 0.78(3)
C16 H16A 0.9600
C16 H16B 0.9600
C16 H16C 0.9600
C15 H15A 0.9600
C15 H15B 0.9600
C15 H15C 0.9600

loop_
_geom_torsion_atom_site_label_1
_geom_torsion_atom_site_label_2
_geom_torsion_atom_site_label_3
_geom_torsion_atom_site_label_4
_geom_torsion
O2 Ni N1 C7 -165(3)
O1 Ni N1 C7 179.78(15)
N2 Ni N1 C7 2.75(14)
Cl2 Ni N1 C7 -91.04(14)
Cl1 Ni N1 C7 86.54(15)
O2 Ni N1 C1 -7(3)
O1 Ni N1 C1 -22.1(2)
N2 Ni N1 C1 160.9(2)
Cl2 Ni N1 C1 67.1(2)
Cl1 Ni N1 C1 -115.3(2)
N1 Ni N2 C12 170.5(2)
O2 Ni N2 C12 -9.8(2)
O1 Ni N2 C12 151.3(4)
Cl2 Ni N2 C12 -100.49(19)
Cl1 Ni N2 C12 74.12(19)
N1 Ni N2 C8 8.09(14)
O2 Ni N2 C8 -172.18(14)
O1 Ni N2 C8 -11.1(5)
Cl2 Ni N2 C8 97.08(14)
Cl1 Ni N2 C8 -88.31(14)
C7 N1 C1 C2 179.5(2)
Ni N1 C1 C2 20.2(4)
C7 N1 C1 C6 0.0(2)
Ni N1 C1 C6 -159.25(16)
C7 N3 C6 C5 -176.7(2)
C14 N3 C6 C5 -0.4(4)
C7 N3 C6 C1 0.8(2)
C14 N3 C6 C1 177.1(2)
N1 C1 C6 N3 -0.5(2)
C2 C1 C6 N3 179.9(2)
N1 C1 C6 C5 177.3(2)
C2 C1 C6 C5 -2.2(4)
C1 N1 C7 N3 0.5(2)
Ni N1 C7 N3 165.22(14)
C1 N1 C7 C8 -178.04(18)
Ni N1 C7 C8 -13.3(2)
C6 N3 C7 N1 -0.9(2)
C14 N3 C7 N1 -176.9(2)
C6 N3 C7 C8 177.6(2)
C14 N3 C7 C8 1.6(4)
C12 N2 C8 C9 -4.0(3)
Ni N2 C8 C9 160.41(18)
C12 N2 C8 C7 179.2(2)
Ni N2 C8 C7 -16.4(2)
N1 C7 C8 N2 20.7(3)
N3 C7 C8 N2 -157.6(2)
N1 C7 C8 C9 -156.0(2)
N3 C7 C8 C9 25.7(3)
C8 N2 C12 C11 2.7(3)
Ni N2 C12 C11 -158.70(19)
C8 N2 C12 C13 -177.0(2)
Ni N2 C12 C13 21.6(3)
N3 C6 C5 C4 178.2(2)
C1 C6 C5 C4 1.0(4)
N1 C1 C2 C3 -177.4(2)
C6 C1 C2 C3 2.0(3)
N2 C8 C9 C10 1.9(3)
C7 C8 C9 C10 178.3(2)
C1 C2 C3 C4 -0.7(4)
C6 C5 C4 C3 0.3(4)
C2 C3 C4 C5 -0.4(5)
C8 C9 C10 C11 1.6(4)
C9 C10 C11 C12 -2.9(4)
N2 C12 C11 C10 0.7(4)
C13 C12 C11 C10 -179.6(3)
N1 Ni O2 C16 55(3)
O1 Ni O2 C16 70.06(19)
N2 Ni O2 C16 -112.88(19)
Cl2 Ni O2 C16 -19.15(19)
Cl1 Ni O2 C16 163.39(19)
N1 Ni O1 C15 -109.0(2)
O2 Ni O1 C15 71.3(2)
N2 Ni O1 C15 -90.1(5)
Cl2 Ni O1 C15 161.3(2)
Cl1 Ni O1 C15 -13.6(2)
